data_1542755
loop_
_publ_author_name
'Wickramasinhage, Ravindra'
'McAdam, C. John'
'Simpson, Jim'

_publ_section_title
;
 2,5-Dimethoxy-3,4,6-trimethylbenzaldehyde
;
_journal_coeditor_code HG4003
_journal_issue 2
_journal_name_full IUCrData
_journal_page_first x160307
_journal_paper_doi 10.1107/S2414314616003072
_journal_volume 1
_journal_year 2016
_chemical_formula_iupac 'C12 H16 O3'
_chemical_formula_moiety 'C12 H16 O3'
_chemical_formula_sum 'C12 H16 O3'
_chemical_formula_weight 208.25
_chemical_name_systematic
;
2,5-Dimethoxy-3,4,6-trimethylbenzaldehyde
;
_space_group_crystal_system monoclinic
_space_group_IT_number 14
_space_group_name_Hall '-P 2ybc'
_space_group_name_H-M_alt 'P 1 21/c 1'
_symmetry_space_group_name_Hall '-P 2ybc'
_symmetry_space_group_name_H-M 'P 1 21/c 1'
_atom_sites_solution_hydrogens geom
_cell_angle_alpha 90
_cell_angle_beta 98.515(5)
_cell_angle_gamma 90
_cell_formula_units_Z 2
_cell_length_a 4.5856(3)
_cell_length_b 14.2281(9)
_cell_length_c 8.3312(4)
_cell_measurement_reflns_used 1932
_cell_measurement_temperature 100(2)
_cell_measurement_theta_max 72.2190
_cell_measurement_theta_min 6.1440
_cell_volume 537.57(6)
_computing_cell_refinement
;
CrysAlis PRO (Agilent, 2014)
;
_computing_data_collection
;
CrysAlis PRO (Agilent, 2014)
;
_computing_data_reduction
;
CrysAlis PRO (Agilent, 2014)
;
_computing_molecular_graphics
;
Mercury (Macrae <i>et al.</i>,  2008)
;
_computing_publication_material
;
SHELXL2014 (Sheldrick, 2015b), enCIFer (Allen <i>et al.</i>,
2004),
PLATON (Spek, 2009),  publCIF (Westrip, 2010) and WinGX
(Farrugia, 2012)
;
_computing_structure_refinement
;
SHELXL2014 (Sheldrick, 2015b) and <i>TITAN2000</i> (Hunter & Simpson,
1999)
;
_computing_structure_solution
;
SHELXT (Sheldrick, 2015a)
;
_diffrn_ambient_temperature 100(2)
_diffrn_detector_area_resol_mean 5.1725
_diffrn_measured_fraction_theta_full 0.999
_diffrn_measured_fraction_theta_max 0.974
_diffrn_measurement_device_type 'Agilent SuperNova Dual Source diffractometer with an Atlas detector'
_diffrn_measurement_method '\w scans'
_diffrn_radiation_source 'SuperNova (Cu) X-ray Source'
_diffrn_radiation_type CuK\a
_diffrn_radiation_wavelength 1.54184
_diffrn_reflns_av_R_equivalents 0.0460
_diffrn_reflns_limit_h_max 5
_diffrn_reflns_limit_h_min -5
_diffrn_reflns_limit_k_max 17
_diffrn_reflns_limit_k_min -17
_diffrn_reflns_limit_l_max 10
_diffrn_reflns_limit_l_min -10
_diffrn_reflns_number 4051
_diffrn_reflns_theta_full 67.684
_diffrn_reflns_theta_max 73.759
_diffrn_reflns_theta_min 6.207
_diffrn_standards_number 0
_exptl_absorpt_coefficient_mu 0.745
_exptl_absorpt_correction_T_max 1.00000
_exptl_absorpt_correction_T_min 0.71851
_exptl_absorpt_correction_type multi-scan
_exptl_absorpt_process_details
;
(CrysAlis PRO; Agilent, 2014)
;
_exptl_crystal_colour 'pale yellow'
_exptl_crystal_density_diffrn 1.287
_exptl_crystal_density_method 'not measured'
_exptl_crystal_description needle
_exptl_crystal_F_000 224
_exptl_crystal_size_max 0.422
_exptl_crystal_size_mid 0.131
_exptl_crystal_size_min 0.059
_refine_diff_density_max 0.221
_refine_diff_density_min -0.241
_refine_ls_extinction_method none
_refine_ls_goodness_of_fit_ref 1.120
_refine_ls_hydrogen_treatment constr
_refine_ls_matrix_type full
_refine_ls_number_parameters 103
_refine_ls_number_reflns 1068
_refine_ls_number_restraints 0
_refine_ls_restrained_S_all 1.120
_refine_ls_R_factor_all 0.0720
_refine_ls_R_factor_gt 0.0648
_refine_ls_shift/su_max 0.008
_refine_ls_shift/su_mean 0.001
_refine_ls_structure_factor_coef Fsqd
_refine_ls_weighting_details 'w=1/[\s^2^(Fo^2^)+(0.0763P)^2^+0.4967P] where P=(Fo^2^+2Fc^2^)/3'
_refine_ls_weighting_scheme calc
_refine_ls_wR_factor_gt 0.1815
_refine_ls_wR_factor_ref 0.1864
_reflns_number_gt 907
_reflns_number_total 1068
_reflns_threshold_expression 'I > 2\s(I)'
_cod_data_source_file hg4003sup1.cif
_cod_data_source_block I
_cod_database_code 1542755
_shelx_space_group_comment
;
The symmetry employed for this shelxl refinement is uniquely defined
by the following loop, which should always be used as a source of
symmetry information in preference to the above space-group names.
They are only intended as comments.
;
_shelx_estimated_absorpt_t_min 0.744
_shelx_estimated_absorpt_t_max 0.957

loop_
_space_group_symop_operation_xyz
'x, y, z'
'-x, y+1/2, -z+1/2'
'-x, -y, -z'
'x, -y-1/2, z-1/2'

loop_
_atom_site_type_symbol
_atom_site_label
_atom_site_fract_x
_atom_site_fract_y
_atom_site_fract_z
_atom_site_U_iso_or_equiv
_atom_site_adp_type
_atom_site_calc_flag
_atom_site_occupancy
_atom_site_disorder_assembly
_atom_site_disorder_group
C C11 0.6051(6) 0.3451(2) 0.8420(3) 0.0435(7) Uani d 1 . .
H H11A 0.5783 0.2929 0.7644 0.065 Uiso calc 1 . .
H H11B 0.5706 0.3229 0.9489 0.065 Uiso calc 1 . .
H H11C 0.8067 0.3693 0.8495 0.065 Uiso calc 1 . .
O O1 0.3988(4) 0.41887(13) 0.7878(2) 0.0396(5) Uani d 1 . .
C C1 0.4525(5) 0.45903(17) 0.6431(3) 0.0309(6) Uani d 1 . .
C C2 0.6504(5) 0.53395(17) 0.6492(3) 0.0305(6) Uani d 1 . .
C C21A 0.804(3) 0.5700(11) 0.8144(17) 0.047(4) Uani d 0.75 A 1
H H21A 0.7146 0.5403 0.9015 0.070 Uiso calc 0.75 A 1
H H21B 0.7807 0.6383 0.8198 0.070 Uiso calc 0.75 A 1
H H21C 1.0141 0.5542 0.8271 0.070 Uiso calc 0.75 A 1
C C21B 0.794(5) 0.568(2) 0.796(5) 0.026(6) Uani d 0.25 A 2
H H21D 0.7573 0.5343 0.8898 0.031 Uiso calc 0.25 A 2
O O2 0.965(3) 0.6353(7) 0.8209(11) 0.068(3) Uani d 0.25 A 2
C C3 0.6994(5) 0.57594(16) 0.5033(3) 0.0307(6) Uani d 1 . .
C C31A 0.919(4) 0.6577(13) 0.4994(19) 0.044(4) Uani d 0.75 B 3
H H31A 0.8575 0.7110 0.5609 0.065 Uiso calc 0.75 B 3
H H31B 0.9226 0.6768 0.3867 0.065 Uiso calc 0.75 B 3
H H31C 1.1164 0.6372 0.5480 0.065 Uiso calc 0.75 B 3
C C31B 0.891(11) 0.649(3) 0.502(3) 0.027(6) Uani d 0.25 B 4
H H31D 0.8952 0.6778 0.3992 0.033 Uiso calc 0.25 B 4
O O3 1.053(2) 0.6826(7) 0.6122(13) 0.063(2) Uani d 0.25 B 4

loop_
_atom_site_aniso_label
_atom_site_aniso_U_11
_atom_site_aniso_U_22
_atom_site_aniso_U_33
_atom_site_aniso_U_12
_atom_site_aniso_U_13
_atom_site_aniso_U_23
C11 0.0497(16) 0.0457(15) 0.0356(14) 0.0075(12) 0.0077(12) 0.0112(11)
O1 0.0443(10) 0.0467(11) 0.0292(9) 0.0074(8) 0.0105(7) 0.0074(7)
C1 0.0317(12) 0.0360(13) 0.0252(11) 0.0084(9) 0.0053(9) 0.0046(9)
C2 0.0299(12) 0.0351(13) 0.0253(11) 0.0078(9) 0.0005(9) -0.0033(9)
C21A 0.058(6) 0.056(6) 0.022(3) 0.007(4) -0.007(3) -0.010(3)
C21B 0.016(9) 0.026(12) 0.037(13) 0.007(7) 0.009(8) 0.000(8)
O2 0.083(7) 0.057(6) 0.054(5) -0.016(5) -0.018(5) -0.021(4)
C3 0.0274(11) 0.0323(12) 0.0322(12) 0.0057(9) 0.0034(9) -0.0021(9)
C31A 0.033(5) 0.039(5) 0.060(7) -0.003(3) 0.012(4) 0.002(4)
C31B 0.026(12) 0.034(14) 0.020(11) 0.014(11) -0.002(8) 0.002(8)
O3 0.053(5) 0.062(6) 0.073(6) -0.029(4) 0.004(5) -0.017(5)

loop_
_atom_type_symbol
_atom_type_description
_atom_type_scat_dispersion_real
_atom_type_scat_dispersion_imag
_atom_type_scat_source
C C 0.0181 0.0091 'International Tables Vol C Tables 4.2.6.8 and 6.1.1.4'
H H 0.0000 0.0000 'International Tables Vol C Tables 4.2.6.8 and 6.1.1.4'
O O 0.0492 0.0322 'International Tables Vol C Tables 4.2.6.8 and 6.1.1.4'

loop_
_geom_angle_atom_site_label_1
_geom_angle_atom_site_label_2
_geom_angle_atom_site_label_3
_geom_angle_site_symmetry_1
_geom_angle_site_symmetry_3
_geom_angle
O1 C11 H11A . . 109.5
O1 C11 H11B . . 109.5
H11A C11 H11B . . 109.5
O1 C11 H11C . . 109.5
H11A C11 H11C . . 109.5
H11B C11 H11C . . 109.5
C1 O1 C11 . . 112.30(18)
O1 C1 C2 . . 118.7(2)
O1 C1 C3 . 3_666 118.7(2)
C2 C1 C3 . 3_666 122.6(2)
C21B C2 C1 . . 121.2(12)
C21B C2 C3 . . 120.1(12)
C1 C2 C3 . . 118.7(2)
C1 C2 C21A . . 119.8(6)
C3 C2 C21A . . 121.5(6)
C2 C21A H21A . . 109.5
C2 C21A H21B . . 109.5
H21A C21A H21B . . 109.5
C2 C21A H21C . . 109.5
H21A C21A H21C . . 109.5
H21B C21A H21C . . 109.5
O2 C21B C2 . . 128(3)
O2 C21B H21D . . 115.8
C2 C21B H21D . . 115.8
C31B C3 C2 . . 121.3(12)
C31B C3 C1 . 3_666 120.1(12)
C2 C3 C1 . 3_666 118.7(2)
C2 C3 C31A . . 121.9(6)
C1 C3 C31A 3_666 . 119.4(6)
C3 C31A H31A . . 109.5
C3 C31A H31B . . 109.5
H31A C31A H31B . . 109.5
C3 C31A H31C . . 109.5
H31A C31A H31C . . 109.5
H31B C31A H31C . . 109.5
O3 C31B C3 . . 129(3)
O3 C31B H31D . . 115.6
C3 C31B H31D . . 115.6

loop_
_geom_bond_atom_site_label_1
_geom_bond_atom_site_label_2
_geom_bond_site_symmetry_2
_geom_bond_distance
C11 O1 . 1.440(3)
C11 H11A . 0.9800
C11 H11B . 0.9800
C11 H11C . 0.9800
O1 C1 . 1.389(3)
C1 C2 . 1.396(4)
C1 C3 3_666 1.403(3)
C2 C21B . 1.39(4)
C2 C3 . 1.402(3)
C2 C21A . 1.538(15)
C21A H21A . 0.9800
C21A H21B . 0.9800
C21A H21C . 0.9800
C21B O2 . 1.24(4)
C21B H21D . 0.9500
C3 C31B . 1.37(6)
C3 C1 3_666 1.403(3)
C3 C31A . 1.54(2)
C31A H31A . 0.9800
C31A H31B . 0.9800
C31A H31C . 0.9800
C31B O3 . 1.19(5)
C31B H31D . 0.9500

loop_
_geom_hbond_atom_site_label_D
_geom_hbond_atom_site_label_H
_geom_hbond_atom_site_label_A
_geom_hbond_site_symmetry_A
_geom_hbond_distance_DH
_geom_hbond_distance_HA
_geom_hbond_distance_DA
_geom_hbond_angle_DHA
C21A H21C O1 1_655 0.98 2.66 3.506(15) 144.1
C11 H11B O2 3_767 0.98 2.71 3.195(9) 111
C11 H11A O3 2_746 0.98 2.42 2.788(9) 102
C31A H31C Cg1 1_655 0.98 2.71 3.48(2) 138
C31A H31C Cg1 3_766 0.98 2.71 3.48(2) 138

_cod_database_fobs_code 1542755
